data_1506497
loop_
_publ_author_name
'Katz, Jeffrey L.'
'Feldman, Michael B.'
'Conry, Rebecca R.'

_publ_section_title
;
 Synthesis of functionalized oxacalix[4]arenes.
;
_journal_issue 1
_journal_name_full 'Organic letters'
_journal_page_first 91
_journal_page_last 94
_journal_paper_doi 10.1021/ol047840t
_journal_volume 7
_journal_year 2005
_chemical_formula_sum 'C28 H18 N6 O14'
_chemical_formula_weight 662.48
_chemical_melting_point_gt 553.15
_chemical_name_common 'compound 3e'
_chemical_name_systematic
; 
26,28-dihydroxy-4,6,16,18-tetranitro-2,8,14,20-tetraoxacalix[4]arene 
;
_space_group_IT_number 7
_symmetry_cell_setting monoclinic
_symmetry_space_group_name_Hall 'P -2yac'
_symmetry_space_group_name_H-M 'P 1 n 1'
_atom_sites_solution_hydrogens geom
_atom_sites_solution_primary direct
_atom_sites_solution_secondary difmap
_audit_creation_method SHELXTL
_cell_angle_alpha 90.00
_cell_angle_beta 110.017(2)
_cell_angle_gamma 90.00
_cell_formula_units_Z 4
_cell_length_a 17.220(2)
_cell_length_b 8.4231(10)
_cell_length_c 21.729(3)
_cell_measurement_reflns_used 6153
_cell_measurement_temperature 298(2)
_cell_measurement_theta_max 26.34
_cell_measurement_theta_min 2.42
_cell_volume 2961.3(6)
_computing_cell_refinement 'Bruker SMART'
_computing_data_collection 'Bruker SMART'
_computing_data_reduction 'Bruker SAINT'
_computing_molecular_graphics 'Bruker SHELXTL'
_computing_publication_material 'Bruker SHELXTL'
_computing_structure_refinement 'SHELXL-97 (Sheldrick, 1997)'
_computing_structure_solution 'SHELXS-97 (Sheldrick, 1990)'
_diffrn_ambient_temperature 298(2)
_diffrn_measured_fraction_theta_full 0.945
_diffrn_measured_fraction_theta_max 0.945
_diffrn_measurement_device_type 'CCD area detector'
_diffrn_measurement_method 'phi and omega scans'
_diffrn_radiation_monochromator graphite
_diffrn_radiation_source 'fine-focus sealed tube'
_diffrn_radiation_type MoK\a
_diffrn_radiation_wavelength 0.71073
_diffrn_reflns_av_R_equivalents 0.0662
_diffrn_reflns_av_sigmaI/netI 0.0638
_diffrn_reflns_limit_h_max 22
_diffrn_reflns_limit_h_min -22
_diffrn_reflns_limit_k_max 10
_diffrn_reflns_limit_k_min -10
_diffrn_reflns_limit_l_max 28
_diffrn_reflns_limit_l_min -28
_diffrn_reflns_number 25817
_diffrn_reflns_theta_full 28.27
_diffrn_reflns_theta_max 28.27
_diffrn_reflns_theta_min 1.31
_exptl_absorpt_coefficient_mu 0.122
_exptl_absorpt_correction_type none
_exptl_crystal_colour colorless
_exptl_crystal_density_diffrn 1.486
_exptl_crystal_density_meas ?
_exptl_crystal_density_method 'not measured'
_exptl_crystal_description plate
_exptl_crystal_F_000 1360
_exptl_crystal_size_max 0.65
_exptl_crystal_size_mid 0.36
_exptl_crystal_size_min 0.08
_refine_diff_density_max 0.379
_refine_diff_density_min -0.223
_refine_diff_density_rms 0.050
_refine_ls_abs_structure_details 'Flack H D (1983), Acta Cryst. A39, 876-881'
_refine_ls_abs_structure_Flack -0.2(12)
_refine_ls_extinction_method none
_refine_ls_goodness_of_fit_ref 0.920
_refine_ls_hydrogen_treatment mixed
_refine_ls_matrix_type full
_refine_ls_number_parameters 863
_refine_ls_number_reflns 12868
_refine_ls_number_restraints 2
_refine_ls_restrained_S_all 0.920
_refine_ls_R_factor_all 0.0825
_refine_ls_R_factor_gt 0.0523
_refine_ls_shift/su_max 0.005
_refine_ls_shift/su_mean 0.001
_refine_ls_structure_factor_coef Fsqd
_refine_ls_weighting_details 'calc w=1/[\s^2^(Fo^2^)+(0.0746P)^2^+0.0000P] where P=(Fo^2^+2Fc^2^)/3'
_refine_ls_weighting_scheme calc
_refine_ls_wR_factor_gt 0.1266
_refine_ls_wR_factor_ref 0.1470
_reflns_number_gt 7968
_reflns_number_total 12868
_reflns_threshold_expression >2sigma(I)
_cod_data_source_file ol047840tsi20041019_022304.cif
_cod_data_source_block complex3e.OL#######
_cod_depositor_comments
;
The following automatic conversions were performed:

'_chemical_melting_point' tag was changed to
'_chemical_melting_point_gt' since the value was specified 'more
than' ('>') a certain temperature. The value '>280 deg C' was changed
to '553.15' - it was converted from degrees Celsius(C) to
Kelvins(K).

'_symmetry_cell_setting' value 'Monoclinic' changed to
'monoclinic' according to
/home/saulius/struct/CIF-dictionaries/cif_core.dic dictionary named
'cif_core.dic' version 2.4.1 from 2010-06-29.

Automatic conversion script
Id: cif_fix_values 1715 2011-07-08 13:25:40Z adriana 

The following automatic conversions were performed:

'_exptl_crystal_density_meas' value 'not_measured' was changed to '?'
- the value is perceived as not measured.

Automatic conversion script
Id: cif_fix_values 3008 2015-01-20 13:52:24Z robertas 
;
_cod_original_sg_symbol_H-M Pn
_cod_database_code 1506497

loop_
_symmetry_equiv_pos_as_xyz
'x, y, z'
'x+1/2, -y, z+1/2'

loop_
_atom_site_label
_atom_site_type_symbol
_atom_site_fract_x
_atom_site_fract_y
_atom_site_fract_z
_atom_site_U_iso_or_equiv
_atom_site_adp_type
_atom_site_occupancy
_atom_site_symmetry_multiplicity
_atom_site_calc_flag
_atom_site_refinement_flags
C1 C 0.4893(3) 0.5886(6) 0.8403(2) 0.0474(12) Uani 1 1 d .
C2 C 0.5620(3) 0.6214(7) 0.8945(2) 0.0507(12) Uani 1 1 d .
C3 C 0.5710(3) 0.7657(7) 0.9239(2) 0.0570(14) Uani 1 1 d .
H3 H 0.6156 0.7814 0.9623 0.068 Uiso 1 1 calc R
C4 C 0.5187(3) 0.8864(6) 0.9003(2) 0.0508(12) Uani 1 1 d .
C5 C 0.4450(3) 0.8587(6) 0.8448(2) 0.0515(12) Uani 1 1 d .
C6 C 0.4331(3) 0.7107(5) 0.8170(2) 0.0432(11) Uani 1 1 d .
H6 H 0.3856 0.6917 0.7811 0.052 Uiso 1 1 calc R
C7 C 0.3243(3) 0.9561(5) 0.7646(2) 0.0491(12) Uani 1 1 d .
C8 C 0.2471(3) 0.9252(6) 0.7652(2) 0.0527(13) Uani 1 1 d .
H8 H 0.2388 0.9093 0.8048 0.063 Uiso 1 1 calc R
C9 C 0.1802(3) 0.9170(6) 0.7067(3) 0.0546(13) Uani 1 1 d .
H9 H 0.1273 0.8981 0.7073 0.066 Uiso 1 1 calc R
C10 C 0.1929(3) 0.9371(6) 0.6480(3) 0.0559(13) Uani 1 1 d .
H10 H 0.1486 0.9328 0.6087 0.067 Uiso 1 1 calc R
C11 C 0.2735(3) 0.9644(5) 0.6479(2) 0.0457(12) Uani 1 1 d .
C12 C 0.3412(3) 0.9778(5) 0.7061(2) 0.0382(10) Uani 1 1 d .
C13 C 0.3039(2) 0.8689(5) 0.5570(2) 0.0403(10) Uani 1 1 d .
C14 C 0.2990(3) 0.8862(5) 0.4921(2) 0.0436(11) Uani 1 1 d .
C15 C 0.3139(3) 0.7598(6) 0.4591(2) 0.0549(13) Uani 1 1 d .
H15 H 0.3050 0.7702 0.4146 0.066 Uiso 1 1 calc R
C16 C 0.3417(3) 0.6156(6) 0.4893(2) 0.0437(11) Uani 1 1 d .
C17 C 0.3444(3) 0.5952(5) 0.5536(2) 0.0437(11) Uani 1 1 d .
C18 C 0.3255(3) 0.7199(5) 0.5869(2) 0.0413(10) Uani 1 1 d .
H18 H 0.3270 0.7052 0.6297 0.050 Uiso 1 1 calc R
C19 C 0.3572(3) 0.4233(5) 0.6437(2) 0.0424(11) Uani 1 1 d .
C20 C 0.4235(3) 0.4483(5) 0.6994(2) 0.0417(10) Uani 1 1 d .
C21 C 0.4102(3) 0.4171(5) 0.7593(2) 0.0456(11) Uani 1 1 d .
C22 C 0.3373(3) 0.3627(6) 0.7621(2) 0.0500(12) Uani 1 1 d .
H22 H 0.3315 0.3415 0.8023 0.060 Uiso 1 1 calc R
C23 C 0.2706(3) 0.3385(6) 0.7037(3) 0.0566(13) Uani 1 1 d .
H23 H 0.2200 0.3031 0.7050 0.068 Uiso 1 1 calc R
C24 C 0.2808(3) 0.3682(5) 0.6435(2) 0.0522(13) Uani 1 1 d .
H24 H 0.2376 0.3515 0.6044 0.063 Uiso 1 1 calc R
O1 O 0.4780(2) 0.4412(4) 0.81655(16) 0.0615(10) Uani 1 1 d .
O2 O 0.3891(2) 0.9789(4) 0.82338(16) 0.0552(9) Uani 1 1 d .
O3 O 0.2865(2) 0.9926(3) 0.58938(15) 0.0505(9) Uani 1 1 d .
O4 O 0.3670(2) 0.4487(4) 0.58243(15) 0.0510(8) Uani 1 1 d .
O5 O 0.4949(2) 0.5050(5) 0.70149(19) 0.0646(10) Uani 1 1 d .
H5 H 0.4921 0.5342 0.6648 0.097 Uiso 1 1 calc R
O6 O 0.4186(2) 1.0016(5) 0.7099(2) 0.0684(11) Uani 1 1 d .
H6A H 0.4196 1.0337 0.6746 0.103 Uiso 1 1 calc R
O7 O 0.6377(3) 0.4011(7) 0.8844(2) 0.1113(18) Uani 1 1 d .
O8 O 0.6640(2) 0.5050(7) 0.98032(19) 0.0945(15) Uani 1 1 d .
O9 O 0.5955(3) 1.0535(6) 0.9810(2) 0.1223(19) Uani 1 1 d .
O10 O 0.4876(4) 1.1475(6) 0.9154(3) 0.161(3) Uani 1 1 d .
O11 O 0.2720(3) 1.1533(5) 0.4854(2) 0.0807(12) Uani 1 1 d .
O12 O 0.2388(4) 1.0191(6) 0.3961(2) 0.1101(17) Uani 1 1 d .
O13 O 0.3198(3) 0.4854(6) 0.3919(2) 0.1018(17) Uani 1 1 d .
O14 O 0.4078(3) 0.3837(5) 0.4793(2) 0.0767(12) Uani 1 1 d .
N1 N 0.6241(3) 0.4942(7) 0.9214(2) 0.0688(14) Uani 1 1 d .
N2 N 0.5320(3) 1.0385(5) 0.9343(2) 0.0750(15) Uani 1 1 d .
N3 N 0.2710(3) 1.0342(6) 0.4557(2) 0.0628(12) Uani 1 1 d .
N4 N 0.3558(3) 0.4872(6) 0.4516(2) 0.0613(12) Uani 1 1 d .
C25 C 0.9505(3) 0.6364(6) 0.7383(2) 0.0446(11) Uani 1 1 d .
C26 C 0.9560(3) 0.6170(6) 0.8040(2) 0.0489(12) Uani 1 1 d .
C27 C 0.9368(3) 0.7430(5) 0.8371(2) 0.0426(11) Uani 1 1 d .
H27 H 0.9390 0.7305 0.8802 0.051 Uiso 1 1 calc R
C28 C 0.9149(3) 0.8846(6) 0.8065(2) 0.0421(11) Uani 1 1 d .
C29 C 0.9082(2) 0.9072(5) 0.74089(19) 0.0356(9) Uani 1 1 d .
C30 C 0.9273(3) 0.7789(5) 0.7086(2) 0.0418(10) Uani 1 1 d .
H30 H 0.9241 0.7910 0.6652 0.050 Uiso 1 1 calc R
C31 C 0.8999(3) 1.0770(5) 0.6544(2) 0.0410(11) Uani 1 1 d .
C32 C 0.8336(3) 1.0492(5) 0.5966(2) 0.0449(11) Uani 1 1 d .
C33 C 0.8432(3) 1.0813(5) 0.5383(2) 0.0446(11) Uani 1 1 d .
C34 C 0.9171(3) 1.1381(6) 0.5355(3) 0.0526(12) Uani 1 1 d .
H34 H 0.9232 1.1582 0.4953 0.063 Uiso 1 1 calc R
C35 C 0.9809(3) 1.1642(6) 0.5922(3) 0.0548(13) Uani 1 1 d .
H35 H 1.0304 1.2044 0.5905 0.066 Uiso 1 1 calc R
C36 C 0.9736(3) 1.1329(5) 0.6508(3) 0.0490(12) Uani 1 1 d .
H36 H 1.0185 1.1489 0.6890 0.059 Uiso 1 1 calc R
C37 C 0.7627(3) 0.9088(6) 0.4538(2) 0.0433(11) Uani 1 1 d .
C38 C 0.6943(3) 0.8801(6) 0.4002(2) 0.0507(12) Uani 1 1 d .
C39 C 0.6792(3) 0.7310(7) 0.3701(2) 0.0539(13) Uani 1 1 d .
H39 H 0.6311 0.7109 0.3349 0.065 Uiso 1 1 calc R
C40 C 0.7395(3) 0.6122(6) 0.3951(2) 0.0529(12) Uani 1 1 d .
C41 C 0.8081(3) 0.6392(5) 0.4489(2) 0.0406(10) Uani 1 1 d .
C42 C 0.8193(3) 0.7879(5) 0.4778(2) 0.0506(12) Uani 1 1 d .
H42 H 0.8661 0.8070 0.5142 0.061 Uiso 1 1 calc R
C43 C 0.9279(3) 0.5458(5) 0.5310(2) 0.0451(11) Uani 1 1 d .
C44 C 1.0063(3) 0.5727(6) 0.5304(3) 0.0589(14) Uani 1 1 d .
H44 H 1.0153 0.5833 0.4908 0.071 Uiso 1 1 calc R
C45 C 1.0704(4) 0.5837(7) 0.5878(3) 0.0664(15) Uani 1 1 d .
H45 H 1.1235 0.6027 0.5876 0.080 Uiso 1 1 calc R
C46 C 1.0569(3) 0.5669(6) 0.6465(3) 0.0531(13) Uani 1 1 d .
H46 H 1.1007 0.5754 0.6860 0.064 Uiso 1 1 calc R
C47 C 0.9796(3) 0.5379(5) 0.6461(2) 0.0461(12) Uani 1 1 d .
C48 C 0.9135(3) 0.5271(5) 0.5891(3) 0.0538(13) Uani 1 1 d .
O15 O 0.9681(2) 0.5079(4) 0.70602(17) 0.0584(10) Uani 1 1 d .
O16 O 0.88795(19) 1.0506(4) 0.71296(15) 0.0461(8) Uani 1 1 d .
O17 O 0.7761(2) 1.0588(4) 0.48024(15) 0.0551(9) Uani 1 1 d .
O18 O 0.8632(3) 0.5226(4) 0.47145(17) 0.0629(10) Uani 1 1 d .
O19 O 0.8337(2) 0.4971(5) 0.5857(2) 0.0644(10) Uani 1 1 d .
H19 H 0.8327 0.4817 0.6227 0.097 Uiso 1 1 calc R
O20 O 0.7579(2) 0.9912(5) 0.5958(2) 0.0671(11) Uani 1 1 d .
H20 H 0.7577 0.9853 0.6334 0.101 Uiso 1 1 calc R
O21 O 0.9800(3) 0.3451(5) 0.8109(2) 0.0849(13) Uani 1 1 d .
O22 O 1.0077(4) 0.4735(6) 0.8986(2) 0.125(2) Uani 1 1 d .
O23 O 0.9324(4) 1.0120(7) 0.9029(2) 0.1096(19) Uani 1 1 d .
O24 O 0.8484(3) 1.1140(5) 0.81796(18) 0.0739(12) Uani 1 1 d .
O25 O 0.6204(3) 1.1026(6) 0.4088(2) 0.1014(16) Uani 1 1 d .
O26 O 0.5903(3) 0.9935(6) 0.3151(2) 0.0821(12) Uani 1 1 d .
O27 O 0.6547(3) 0.4396(7) 0.3201(3) 0.131(2) Uani 1 1 d .
O28 O 0.7759(3) 0.3616(6) 0.3730(2) 0.1192(17) Uani 1 1 d .
N5 N 0.9837(3) 0.4696(6) 0.8390(2) 0.0604(12) Uani 1 1 d .
N6 N 0.8954(3) 1.0142(6) 0.8449(2) 0.0576(12) Uani 1 1 d .
N7 N 0.6288(3) 0.9958(6) 0.3727(2) 0.0612(12) Uani 1 1 d .
N8 N 0.7190(3) 0.4573(6) 0.3618(2) 0.0719(14) Uani 1 1 d .
C49 C 0.5137(4) 0.1265(9) 0.5821(4) 0.0828(18) Uani 1 1 d .
C50 C 0.5620(5) 0.1767(10) 0.5414(3) 0.106(2) Uani 1 1 d .
H50A H 0.5487 0.1100 0.5034 0.159 Uiso 1 1 calc R
H50B H 0.6199 0.1679 0.5662 0.159 Uiso 1 1 calc R
H50C H 0.5490 0.2849 0.5280 0.159 Uiso 1 1 calc R
N9 N 0.4766(4) 0.0855(9) 0.6098(4) 0.118(2) Uani 1 1 d .
C51 C 0.5816(4) 0.6406(11) 0.5707(4) 0.097(2) Uani 1 1 d .
C52 C 0.6126(3) 0.7264(7) 0.5242(3) 0.1079(16) Uiso 1 1 d .
H52A H 0.5683 0.7864 0.4941 0.162 Uiso 1 1 calc R
H52B H 0.6332 0.6513 0.5003 0.162 Uiso 1 1 calc R
H52C H 0.6563 0.7971 0.5479 0.162 Uiso 1 1 calc R
N10 N 0.5473(4) 0.5979(9) 0.5999(3) 0.108(2) Uani 1 1 d .
C53 C 0.6725(5) 0.8555(9) 0.7287(3) 0.093(2) Uani 1 1 d .
C54 C 0.6117(3) 0.8427(6) 0.7600(2) 0.0901(13) Uiso 1 1 d .
H54A H 0.5614 0.8002 0.7295 0.135 Uiso 1 1 calc R
H54B H 0.6011 0.9459 0.7742 0.135 Uiso 1 1 calc R
H54C H 0.6318 0.7734 0.7971 0.135 Uiso 1 1 calc R
N11 N 0.7049(4) 0.9047(10) 0.6949(4) 0.126(3) Uani 1 1 d .
C55 C 0.7343(4) 0.3765(10) 0.7136(4) 0.090(2) Uani 1 1 d .
C56 C 0.6854(4) 0.3221(10) 0.7502(3) 0.110(3) Uani 1 1 d .
H56A H 0.6653 0.2174 0.7359 0.164 Uiso 1 1 calc R
H56B H 0.6395 0.3928 0.7436 0.164 Uiso 1 1 calc R
H56C H 0.7184 0.3195 0.7959 0.164 Uiso 1 1 calc R
N12 N 0.7718(4) 0.4106(10) 0.6815(4) 0.131(3) Uani 1 1 d .

loop_
_atom_site_aniso_label
_atom_site_aniso_U_11
_atom_site_aniso_U_22
_atom_site_aniso_U_33
_atom_site_aniso_U_23
_atom_site_aniso_U_13
_atom_site_aniso_U_12
C1 0.045(3) 0.059(3) 0.037(3) 0.010(2) 0.012(2) 0.001(2)
C2 0.027(2) 0.083(4) 0.039(3) 0.013(2) 0.0065(19) -0.002(2)
C3 0.047(3) 0.084(4) 0.031(2) 0.010(2) 0.002(2) -0.013(3)
C4 0.048(3) 0.075(3) 0.022(2) 0.002(2) 0.0023(18) -0.013(2)
C5 0.061(3) 0.066(3) 0.027(2) -0.002(2) 0.014(2) -0.015(3)
C6 0.034(2) 0.060(3) 0.029(2) -0.008(2) 0.0011(17) 0.001(2)
C7 0.058(3) 0.037(3) 0.044(3) -0.004(2) 0.006(2) 0.013(2)
C8 0.068(4) 0.048(3) 0.050(3) -0.001(2) 0.029(3) -0.003(3)
C9 0.054(3) 0.052(3) 0.061(3) -0.007(3) 0.024(3) -0.002(2)
C10 0.050(3) 0.046(3) 0.062(3) -0.006(2) 0.005(3) 0.010(2)
C11 0.057(3) 0.027(2) 0.051(3) 0.0030(19) 0.016(2) 0.004(2)
C12 0.041(3) 0.033(2) 0.040(2) 0.0037(18) 0.013(2) 0.0016(19)
C13 0.031(2) 0.035(2) 0.050(3) 0.0100(19) 0.0069(19) 0.0058(17)
C14 0.048(3) 0.048(3) 0.034(2) -0.001(2) 0.0123(19) 0.000(2)
C15 0.044(3) 0.078(4) 0.037(3) 0.018(2) 0.0071(19) -0.004(3)
C16 0.039(2) 0.054(3) 0.040(2) 0.008(2) 0.0166(19) 0.008(2)
C17 0.040(2) 0.042(3) 0.041(3) 0.011(2) 0.004(2) -0.003(2)
C18 0.046(3) 0.044(2) 0.034(2) -0.0062(19) 0.013(2) 0.004(2)
C19 0.052(3) 0.042(2) 0.041(3) 0.0010(19) 0.027(2) 0.003(2)
C20 0.038(2) 0.044(2) 0.039(2) 0.0137(19) 0.0089(19) 0.011(2)
C21 0.055(3) 0.040(3) 0.038(2) 0.004(2) 0.011(2) 0.010(2)
C22 0.072(3) 0.045(3) 0.040(3) 0.009(2) 0.028(3) 0.011(3)
C23 0.063(3) 0.047(3) 0.064(3) -0.003(2) 0.027(3) -0.008(3)
C24 0.074(3) 0.041(3) 0.038(2) -0.005(2) 0.014(2) 0.003(2)
O1 0.059(2) 0.063(2) 0.044(2) 0.0036(17) -0.0059(17) 0.0160(19)
O2 0.063(2) 0.0461(19) 0.0418(19) -0.0088(15) -0.0014(16) 0.0133(17)
O3 0.077(3) 0.0325(16) 0.0413(19) 0.0096(14) 0.0188(18) 0.0093(17)
O4 0.072(2) 0.0427(18) 0.0391(18) 0.0044(14) 0.0196(17) 0.0103(16)
O5 0.053(2) 0.085(3) 0.055(2) 0.0036(19) 0.0178(18) -0.0055(19)
O6 0.067(3) 0.083(3) 0.060(2) 0.005(2) 0.028(2) 0.000(2)
O7 0.084(3) 0.174(5) 0.076(3) 0.011(3) 0.027(2) 0.069(3)
O8 0.049(2) 0.177(4) 0.046(2) 0.040(3) 0.0021(19) 0.025(3)
O9 0.132(4) 0.116(4) 0.063(2) -0.034(2) -0.038(3) 0.006(3)
O10 0.172(5) 0.075(3) 0.133(4) -0.029(3) -0.079(4) 0.015(3)
O11 0.121(4) 0.055(2) 0.076(3) 0.022(2) 0.046(3) 0.024(2)
O12 0.131(4) 0.132(4) 0.050(3) 0.041(2) 0.008(2) 0.054(3)
O13 0.117(4) 0.117(4) 0.054(3) -0.023(2) 0.007(3) 0.051(3)
O14 0.085(3) 0.083(3) 0.071(3) 0.003(2) 0.039(2) 0.030(2)
N1 0.037(2) 0.121(4) 0.049(3) 0.022(3) 0.015(2) 0.011(2)
N2 0.103(4) 0.065(3) 0.043(3) 0.002(2) 0.007(3) -0.020(3)
N3 0.069(3) 0.074(3) 0.050(3) 0.025(2) 0.026(2) 0.028(2)
N4 0.063(3) 0.081(3) 0.042(3) -0.008(2) 0.021(2) 0.001(2)
C25 0.049(3) 0.053(3) 0.032(2) -0.007(2) 0.013(2) -0.006(2)
C26 0.036(2) 0.055(3) 0.053(3) 0.026(2) 0.011(2) 0.005(2)
C27 0.041(2) 0.059(3) 0.035(2) -0.002(2) 0.0221(18) 0.008(2)
C28 0.035(2) 0.054(3) 0.036(2) -0.008(2) 0.0102(18) 0.000(2)
C29 0.031(2) 0.045(3) 0.031(2) -0.0080(19) 0.0113(17) 0.0049(19)
C30 0.051(3) 0.042(2) 0.029(2) 0.0117(18) 0.010(2) 0.001(2)
C31 0.053(3) 0.026(2) 0.035(2) 0.0005(17) 0.0036(19) 0.0081(18)
C32 0.047(3) 0.036(2) 0.054(3) -0.009(2) 0.019(2) -0.0013(19)
C33 0.051(3) 0.039(3) 0.038(2) 0.002(2) 0.008(2) 0.010(2)
C34 0.067(3) 0.039(3) 0.056(3) 0.004(2) 0.026(3) 0.004(2)
C35 0.055(3) 0.042(3) 0.075(4) 0.004(2) 0.033(3) 0.001(2)
C36 0.033(2) 0.039(3) 0.067(3) -0.003(2) 0.008(2) -0.006(2)
C37 0.049(3) 0.056(3) 0.027(2) 0.002(2) 0.015(2) 0.010(2)
C38 0.053(3) 0.070(3) 0.033(2) 0.013(2) 0.021(2) 0.016(2)
C39 0.032(2) 0.093(4) 0.036(2) -0.006(3) 0.0112(19) -0.005(3)
C40 0.056(3) 0.056(3) 0.053(3) -0.011(2) 0.028(2) -0.010(2)
C41 0.035(2) 0.047(2) 0.038(2) 0.0001(19) 0.0100(19) 0.0107(19)
C42 0.057(3) 0.049(3) 0.038(3) 0.009(2) 0.007(2) 0.004(2)
C43 0.051(3) 0.042(3) 0.039(3) -0.005(2) 0.011(2) 0.005(2)
C44 0.068(4) 0.055(3) 0.054(3) -0.001(2) 0.021(3) 0.021(3)
C45 0.049(3) 0.076(4) 0.072(4) 0.005(3) 0.018(3) 0.007(3)
C46 0.048(3) 0.057(3) 0.044(3) 0.001(2) 0.003(2) 0.004(2)
C47 0.060(3) 0.041(3) 0.033(2) 0.0006(19) 0.011(2) 0.018(2)
C48 0.056(3) 0.039(3) 0.063(3) -0.008(2) 0.016(3) 0.009(2)
O15 0.078(3) 0.0492(19) 0.048(2) 0.0021(16) 0.0209(19) 0.0129(19)
O16 0.059(2) 0.0434(18) 0.0383(17) -0.0026(14) 0.0206(15) 0.0087(15)
O17 0.072(2) 0.0475(19) 0.0414(19) 0.0060(15) 0.0133(17) 0.0174(17)
O18 0.072(3) 0.060(2) 0.048(2) -0.0128(17) 0.0096(19) 0.000(2)
O19 0.043(2) 0.076(2) 0.071(3) -0.002(2) 0.0137(19) -0.0056(19)
O20 0.044(2) 0.096(3) 0.056(2) 0.010(2) 0.0113(18) -0.0088(19)
O21 0.104(3) 0.057(2) 0.083(3) 0.019(2) 0.018(2) -0.005(2)
O22 0.223(6) 0.096(3) 0.055(3) 0.028(2) 0.046(3) 0.059(4)
O23 0.135(4) 0.151(4) 0.034(2) -0.014(2) 0.018(3) 0.056(4)
O24 0.099(3) 0.079(3) 0.050(2) 0.0064(19) 0.034(2) 0.037(2)
O25 0.075(3) 0.112(3) 0.094(3) -0.022(3) -0.001(2) 0.042(2)
O26 0.065(3) 0.119(3) 0.055(3) 0.012(2) 0.012(2) 0.027(2)
O27 0.067(3) 0.146(4) 0.157(4) -0.089(4) 0.008(3) -0.027(3)
O28 0.108(3) 0.110(4) 0.124(4) -0.076(3) 0.019(3) 0.003(3)
N5 0.059(3) 0.063(3) 0.056(3) 0.021(2) 0.016(2) 0.001(2)
N6 0.060(3) 0.075(3) 0.044(3) 0.004(2) 0.026(2) 0.025(2)
N7 0.042(2) 0.087(3) 0.050(3) 0.011(2) 0.011(2) 0.016(2)
N8 0.048(3) 0.106(4) 0.055(3) -0.045(3) 0.008(2) -0.016(2)
C49 0.078(4) 0.094(5) 0.083(4) 0.003(4) 0.035(4) -0.001(4)
C50 0.094(5) 0.134(7) 0.095(5) 0.000(4) 0.039(4) 0.003(5)
N9 0.105(5) 0.148(6) 0.122(5) 0.028(5) 0.064(4) -0.005(4)
C51 0.069(4) 0.143(6) 0.083(4) -0.017(4) 0.031(4) -0.055(4)
N10 0.086(4) 0.174(7) 0.075(4) -0.003(4) 0.040(3) -0.045(5)
C53 0.100(5) 0.128(6) 0.062(4) -0.023(4) 0.043(4) -0.051(5)
N11 0.087(5) 0.182(8) 0.121(5) -0.005(5) 0.052(4) -0.041(5)
C55 0.063(4) 0.135(6) 0.068(4) 0.012(4) 0.017(3) 0.026(4)
C56 0.075(4) 0.170(7) 0.095(5) 0.046(5) 0.045(4) 0.055(5)
N12 0.102(5) 0.194(8) 0.101(5) 0.033(5) 0.042(4) 0.014(5)

loop_
_atom_type_symbol
_atom_type_description
_atom_type_scat_dispersion_real
_atom_type_scat_dispersion_imag
_atom_type_scat_source
C C 0.0033 0.0016 'International Tables Vol C Tables 4.2.6.8 and 6.1.1.4'
H H 0.0000 0.0000 'International Tables Vol C Tables 4.2.6.8 and 6.1.1.4'
N N 0.0061 0.0033 'International Tables Vol C Tables 4.2.6.8 and 6.1.1.4'
O O 0.0106 0.0060 'International Tables Vol C Tables 4.2.6.8 and 6.1.1.4'

loop_
_geom_angle_atom_site_label_1
_geom_angle_atom_site_label_2
_geom_angle_atom_site_label_3
_geom_angle
O1 C1 C6 124.0(4)
O1 C1 C2 118.2(4)
C6 C1 C2 117.8(5)
C3 C2 C1 119.3(5)
C3 C2 N1 120.7(4)
C1 C2 N1 119.8(5)
C4 C3 C2 123.2(4)
C3 C4 C5 118.8(5)
C3 C4 N2 120.4(4)
C5 C4 N2 120.5(5)
O2 C5 C6 122.9(4)
O2 C5 C4 118.8(4)
C6 C5 C4 118.3(5)
C5 C6 C1 122.3(4)
C8 C7 O2 119.9(5)
C8 C7 C12 122.5(5)
O2 C7 C12 117.4(5)
C7 C8 C9 120.4(5)
C10 C9 C8 119.7(5)
C9 C10 C11 119.4(5)
O3 C11 C12 118.0(4)
O3 C11 C10 119.9(5)
C12 C11 C10 121.8(5)
O6 C12 C11 125.4(4)
O6 C12 C7 118.5(4)
C11 C12 C7 116.0(4)
O3 C13 C14 120.1(4)
O3 C13 C18 121.4(4)
C14 C13 C18 118.5(4)
C15 C14 C13 119.8(4)
C15 C14 N3 117.9(4)
C13 C14 N3 122.1(4)
C14 C15 C16 122.3(4)
C15 C16 C17 118.1(4)
C15 C16 N4 119.4(4)
C17 C16 N4 121.9(4)
C18 C17 O4 121.6(4)
C18 C17 C16 120.1(4)
O4 C17 C16 118.3(4)
C17 C18 C13 120.7(4)
C20 C19 C24 123.7(4)
C20 C19 O4 118.6(4)
C24 C19 O4 117.8(4)
O5 C20 C19 125.3(4)
O5 C20 C21 118.7(4)
C19 C20 C21 115.9(4)
C22 C21 O1 120.9(4)
C22 C21 C20 122.9(4)
O1 C21 C20 116.1(4)
C21 C22 C23 119.5(4)
C24 C23 C22 119.5(5)
C19 C24 C23 118.5(4)
C1 O1 C21 116.5(4)
C5 O2 C7 117.5(3)
C13 O3 C11 118.8(3)
C17 O4 C19 117.2(3)
O7 N1 O8 125.2(5)
O7 N1 C2 119.0(4)
O8 N1 C2 115.3(5)
O10 N2 O9 120.1(5)
O10 N2 C4 122.6(4)
O9 N2 C4 117.0(5)
O11 N3 O12 125.2(5)
O11 N3 C14 118.8(4)
O12 N3 C14 115.4(5)
O13 N4 O14 121.2(5)
O13 N4 C16 119.5(5)
O14 N4 C16 119.2(4)
C30 C25 O15 122.1(4)
C30 C25 C26 119.5(4)
O15 C25 C26 118.3(4)
C27 C26 C25 119.5(4)
C27 C26 N5 118.6(4)
C25 C26 N5 121.9(4)
C28 C27 C26 119.8(4)
C27 C28 C29 122.0(4)
C27 C28 N6 116.9(4)
C29 C28 N6 121.1(4)
O16 C29 C30 122.8(3)
O16 C29 C28 120.0(3)
C30 C29 C28 117.2(4)
C25 C30 C29 122.0(4)
O16 C31 C36 122.6(4)
O16 C31 C32 118.0(4)
C36 C31 C32 119.4(4)
C33 C32 O20 118.1(4)
C33 C32 C31 118.8(4)
O20 C32 C31 123.1(4)
C32 C33 C34 121.1(4)
C32 C33 O17 119.1(4)
C34 C33 O17 119.8(4)
C35 C34 C33 119.2(5)
C36 C35 C34 121.2(5)
C35 C36 C31 120.3(4)
C38 C37 O17 119.5(4)
C38 C37 C42 118.8(4)
O17 C37 C42 121.6(4)
C37 C38 C39 121.7(4)
C37 C38 N7 123.5(5)
C39 C38 N7 114.6(4)
C38 C39 C40 117.6(4)
C41 C40 C39 121.3(4)
C41 C40 N8 123.9(5)
C39 C40 N8 114.7(5)
O18 C41 C40 119.3(4)
O18 C41 C42 121.9(4)
C40 C41 C42 118.9(4)
C37 C42 C41 121.7(4)
C44 C43 C48 121.0(5)
C44 C43 O18 119.1(4)
C48 C43 O18 119.6(5)
C45 C44 C43 119.7(5)
C44 C45 C46 120.1(5)
C47 C46 C45 119.3(5)
C46 C47 C48 122.0(5)
C46 C47 O15 118.5(5)
C48 C47 O15 119.4(5)
C47 C48 O19 124.5(5)
C47 C48 C43 117.9(5)
O19 C48 C43 117.6(5)
C25 O15 C47 117.1(3)
C29 O16 C31 117.8(3)
C37 O17 C33 118.0(3)
C41 O18 C43 118.4(4)
O21 N5 O22 120.2(5)
O21 N5 C26 121.9(5)
O22 N5 C26 117.8(5)
O24 N6 O23 124.2(5)
O24 N6 C28 119.8(4)
O23 N6 C28 116.0(4)
O26 N7 O25 122.1(5)
O26 N7 C38 119.4(5)
O25 N7 C38 118.1(4)
O27 N8 O28 123.2(5)
O27 N8 C40 119.6(5)
O28 N8 C40 116.3(4)
N9 C49 C50 176.9(9)
N10 C51 C52 166.3(10)
N11 C53 C54 158.3(9)
N12 C55 C56 175.1(10)

loop_
_geom_bond_atom_site_label_1
_geom_bond_atom_site_label_2
_geom_bond_distance
C1 O1 1.333(6)
C1 C6 1.385(6)
C1 C2 1.421(6)
C2 C3 1.357(7)
C2 N1 1.484(7)
C3 C4 1.338(7)
C4 C5 1.440(6)
C4 N2 1.457(7)
C5 O2 1.364(6)
C5 C6 1.370(6)
C7 C8 1.359(7)
C7 O2 1.392(6)
C7 C12 1.410(7)
C8 C9 1.394(7)
C9 C10 1.376(7)
C10 C11 1.408(7)
C11 O3 1.384(6)
C11 C12 1.401(7)
C12 O6 1.323(6)
C13 O3 1.347(5)
C13 C14 1.391(6)
C13 C18 1.404(6)
C14 C15 1.357(7)
C14 N3 1.467(6)
C15 C16 1.386(6)
C16 C17 1.391(6)
C16 N4 1.428(6)
C17 C18 1.377(6)
C17 O4 1.378(5)
C19 C20 1.366(6)
C19 C24 1.394(7)
C19 O4 1.414(5)
C20 O5 1.307(6)
C20 C21 1.422(6)
C21 C22 1.358(7)
C21 O1 1.399(6)
C22 C23 1.404(7)
C23 C24 1.400(7)
O7 N1 1.203(7)
O8 N1 1.231(6)
O9 N2 1.218(6)
O10 N2 1.175(7)
O11 N3 1.191(6)
O12 N3 1.227(6)
O13 N4 1.232(6)
O14 N4 1.247(5)
C25 C30 1.357(6)
C25 O15 1.379(6)
C25 C26 1.407(6)
C26 C27 1.384(6)
C26 N5 1.449(6)
C27 C28 1.354(6)
C28 C29 1.404(6)
C28 N6 1.481(6)
C29 O16 1.343(5)
C29 C30 1.388(6)
C31 O16 1.375(5)
C31 C36 1.381(6)
C31 C32 1.397(6)
C32 C33 1.361(6)
C32 O20 1.388(6)
C33 C34 1.381(7)
C33 O17 1.401(6)
C34 C35 1.358(7)
C35 C36 1.347(7)
C37 C38 1.366(6)
C37 O17 1.374(6)
C37 C42 1.383(6)
C38 C39 1.398(7)
C38 N7 1.455(6)
C39 C40 1.410(7)
C40 C41 1.367(7)
C40 N8 1.476(6)
C41 O18 1.336(5)
C41 C42 1.385(6)
C43 C44 1.372(7)
C43 C48 1.376(7)
C43 O18 1.404(6)
C44 C45 1.356(7)
C45 C46 1.380(8)
C46 C47 1.352(7)
C47 C48 1.368(7)
C47 O15 1.405(6)
C48 O19 1.375(7)
O21 N5 1.204(6)
O22 N5 1.218(6)
O23 N6 1.202(6)
O24 N6 1.174(5)
O25 N7 1.234(6)
O26 N7 1.200(6)
O27 N8 1.175(6)
O28 N8 1.227(6)
C49 N9 1.074(8)
C49 C50 1.469(10)
C51 N10 1.066(8)
C51 C52 1.483(9)
C53 N11 1.142(8)
C53 C54 1.434(8)
C55 N12 1.137(9)
C55 C56 1.417(10)
